data_2225286
loop_
_publ_author_name
'Li, Shi-Jie'
'Yan, Jian-Bin'
'Song, Wen-Dong'
'Wang, Hao'
'Miao, Dong-Liang'

_publ_section_title
;Diaquabis(5-carboxy-2-propyl-1<i>H</i>-imidazole-4-carboxylato-\k^2^<i>N</i>^3^,<i>O</i>^4^)nickel(II)
 <i>N</i>,<i>N</i>-dimethylformamide disolvate
;
_journal_issue 3
_journal_name_full 'Acta Crystallographica Section E'
_journal_page_first m280
_journal_paper_doi 10.1107/S1600536810004691
_journal_volume 66
_journal_year 2010
_chemical_formula_iupac '[Ni (C8 H9 N2 O4)2 (H2 O)2], 2C3 H7 N O'
_chemical_formula_moiety 'C16 H22 N4 Ni O10, 2(C3 H7 N O)'
_chemical_formula_sum 'C22 H36 N6 Ni O12'
_chemical_formula_weight 635.26
_chemical_name_systematic
;
Diaquabis(5-carboxy-2-propyl-1<i>H</i>-imidazole-4-carboxylato-\
\k^2^<i>N</i>^3^,<i>O</i>^4^)nickel(II) <i>N</i>,<i>N</i>-dimethylformamide
disolvate
;
_space_group_IT_number 33
_symmetry_cell_setting orthorhombic
_symmetry_space_group_name_Hall 'P 2c -2n'
_symmetry_space_group_name_H-M 'P n a 21'
_atom_sites_solution_hydrogens geom
_atom_sites_solution_primary direct
_atom_sites_solution_secondary difmap
_audit_creation_method SHELXL-97
_cell_angle_alpha 90.00
_cell_angle_beta 90.00
_cell_angle_gamma 90.00
_cell_formula_units_Z 4
_cell_length_a 16.3574(12)
_cell_length_b 9.5246(7)
_cell_length_c 18.7700(13)
_cell_measurement_reflns_used 3420
_cell_measurement_temperature 273(2)
_cell_measurement_theta_max 27.44
_cell_measurement_theta_min 3.27
_cell_volume 2924.3(4)
_computing_cell_refinement 'CrystalStructure (Rigaku/MSC, 2002)'
_computing_data_collection 'CrystalStructure (Rigaku/MSC, 2002)'
_computing_data_reduction 'CrystalStructure (Rigaku/MSC, 2002)'
_computing_molecular_graphics 'ORTEPII (Johnson, 1976) and DIAMOND (Brandenburg, 1999)'
_computing_publication_material 'SHELXL97 (Sheldrick, 2008)'
_computing_structure_refinement 'SHELXL97 (Sheldrick, 2008)'
_computing_structure_solution 'SHELXS97 (Sheldrick, 2008)'
_diffrn_ambient_temperature 273(2)
_diffrn_measured_fraction_theta_full 1.000
_diffrn_measured_fraction_theta_max 1.000
_diffrn_measurement_device_type 'Rigaku/MSC Mercury CCD'
_diffrn_measurement_method \w
_diffrn_radiation_monochromator graphite
_diffrn_radiation_source 'fine-focus sealed tube'
_diffrn_radiation_type MoK\a
_diffrn_radiation_wavelength 0.71073
_diffrn_reflns_av_R_equivalents 0.0631
_diffrn_reflns_av_sigmaI/netI 0.0824
_diffrn_reflns_limit_h_max 19
_diffrn_reflns_limit_h_min -15
_diffrn_reflns_limit_k_max 11
_diffrn_reflns_limit_k_min -10
_diffrn_reflns_limit_l_max 22
_diffrn_reflns_limit_l_min -22
_diffrn_reflns_number 14413
_diffrn_reflns_theta_full 25.19
_diffrn_reflns_theta_max 25.19
_diffrn_reflns_theta_min 2.17
_diffrn_standards_number 0
_exptl_absorpt_coefficient_mu 0.732
_exptl_absorpt_correction_T_max 0.8795
_exptl_absorpt_correction_T_min 0.8049
_exptl_absorpt_correction_type multi-scan
_exptl_absorpt_process_details '(REQAB; Jacobson, 1998)'
_exptl_crystal_colour green
_exptl_crystal_density_diffrn 1.443
_exptl_crystal_density_method 'not measured'
_exptl_crystal_description block
_exptl_crystal_F_000 1336
_exptl_crystal_size_max 0.31
_exptl_crystal_size_mid 0.24
_exptl_crystal_size_min 0.18
_refine_diff_density_max 0.365
_refine_diff_density_min -0.362
_refine_ls_abs_structure_details 'Flack (1983), 2344 Friedel pairs'
_refine_ls_abs_structure_Flack 0.01(2)
_refine_ls_extinction_method none
_refine_ls_goodness_of_fit_ref 1.026
_refine_ls_hydrogen_treatment mixed
_refine_ls_matrix_type full
_refine_ls_number_parameters 403
_refine_ls_number_reflns 5064
_refine_ls_number_restraints 1
_refine_ls_restrained_S_all 1.026
_refine_ls_R_factor_all 0.0740
_refine_ls_R_factor_gt 0.0482
_refine_ls_shift/su_max 0.001
_refine_ls_shift/su_mean 0.000
_refine_ls_structure_factor_coef Fsqd
_refine_ls_weighting_details 'calc w=1/[\s^2^(Fo^2^)+(0.0549P)^2^+0.3624P] where P=(Fo^2^+2Fc^2^)/3'
_refine_ls_weighting_scheme calc
_refine_ls_wR_factor_gt 0.1149
_refine_ls_wR_factor_ref 0.1331
_reflns_number_gt 3663
_reflns_number_total 5064
_reflns_threshold_expression >2\s(I)
_cod_data_source_file hy2277.cif
_cod_data_source_block I
_cod_depositor_comments
;
The following automatic conversions were performed:
'_symmetry_cell_setting' value 'Orthorhombic' changed to 'orthorhombic'
according to '/home/saulius/struct/CIF-dictionaries/cif_core.dic'
dictionary named 'cif_core.dic' version 2.4.1 from 2010-06-29.

Automatic conversion script
Id: cif_fix_enum 1527 2010-12-29 10:47:43Z saulius 

The following automatic conversions were performed:

'_symmetry_cell_setting' value 'Orthorhombic' changed to
'orthorhombic' according to
/home/saulius/struct/CIF-dictionaries/cif_core.dic dictionary named
'cif_core.dic' version 2.4.1 from 2010-06-29.

Automatic conversion script
Id: cif_fix_values 1715 2011-07-08 13:25:40Z adriana 
;
_cod_database_code 2225286
_cod_database_fobs_code 2225286

loop_
_symmetry_equiv_pos_as_xyz
'x, y, z'
'-x, -y, z+1/2'
'x+1/2, -y+1/2, z'
'-x+1/2, y+1/2, z+1/2'

loop_
_atom_site_type_symbol
_atom_site_label
_atom_site_fract_x
_atom_site_fract_y
_atom_site_fract_z
_atom_site_U_iso_or_equiv
_atom_site_adp_type
_atom_site_calc_flag
_atom_site_refinement_flags
_atom_site_occupancy
_atom_site_disorder_assembly
_atom_site_disorder_group
Ni Ni1 0.10751(4) 0.00168(7) 0.09532(6) 0.03620(17) Uani d . 1 . .
N N1 0.0395(3) -0.1796(4) 0.0878(2) 0.0372(10) Uani d . 1 . .
N N2 -0.0320(3) -0.3724(4) 0.0753(2) 0.0406(12) Uani d . 1 . .
H H2 -0.0680 -0.4303 0.0594 0.049 Uiso calc R 1 . .
N N3 0.1752(3) 0.1835(4) 0.1021(2) 0.0365(9) Uani d . 1 . .
N N4 0.2477(3) 0.3758(4) 0.1143(2) 0.0390(12) Uani d . 1 . .
H H4 0.2833 0.4340 0.1306 0.047 Uiso calc R 1 . .
N N5 0.3912(3) 0.7166(5) 0.2536(3) 0.0498(12) Uani d . 1 . .
N N6 0.3277(3) 0.2034(5) 0.9330(3) 0.0501(12) Uani d . 1 . .
O O1 0.1630(2) -0.1165(3) 0.1768(2) 0.0469(10) Uani d . 1 . .
O O2 0.1603(3) -0.3285(4) 0.2279(2) 0.0554(11) Uani d . 1 . .
O O3 0.0825(3) -0.5493(4) 0.2133(2) 0.0573(11) Uani d . 1 . .
O O4 -0.0164(3) -0.6333(4) 0.1436(3) 0.0591(12) Uani d . 1 . .
O O5 0.0526(2) 0.1182(3) 0.0127(2) 0.0468(10) Uani d . 1 . .
O O6 0.0577(3) 0.3260(4) -0.0417(2) 0.0531(10) Uani d . 1 . .
O O7 0.1355(3) 0.5476(5) -0.0274(2) 0.0598(12) Uani d . 1 . .
H H7 0.1149 0.4704 -0.0345 0.090 Uiso calc R 1 . .
O O8 0.2317(3) 0.6357(4) 0.0427(2) 0.0569(11) Uani d . 1 . .
O O9 0.3702(2) 0.5395(4) 0.1757(3) 0.0588(11) Uani d . 1 . .
O O10 0.3442(2) 0.0345(4) 1.0158(3) 0.0612(12) Uani d . 1 . .
O O1W 0.1905(2) -0.0835(4) 0.0234(2) 0.0487(10) Uani d . 1 . .
H H1W 0.1925 -0.1726 0.0256 0.073 Uiso d R 1 . .
H H2W 0.2379 -0.0513 0.0145 0.073 Uiso d R 1 . .
O O2W 0.0247(2) 0.0860(4) 0.1677(2) 0.0487(10) Uani d . 1 . .
H H3W 0.0187 0.1712 0.1553 0.073 Uiso d R 1 . .
H H4W -0.0204 0.0436 0.1612 0.073 Uiso d R 1 . .
C C1 0.0669(3) -0.2786(5) 0.1358(3) 0.0350(12) Uani d . 1 . .
C C2 0.0221(3) -0.3993(5) 0.1284(3) 0.0342(12) Uani d . 1 . .
C C3 -0.0202(3) -0.2402(5) 0.0517(3) 0.0390(13) Uani d . 1 . .
C C4 0.1346(4) -0.2387(6) 0.1836(3) 0.0416(13) Uani d . 1 . .
C C5 0.0282(4) -0.5373(5) 0.1632(3) 0.0469(14) Uani d . 1 . .
C C6 -0.0674(4) -0.1725(6) -0.0067(3) 0.0556(16) Uani d . 1 A .
H H6A -0.0729 -0.0731 0.0035 0.067 Uiso calc R 1 . .
H H6B -0.1218 -0.2126 -0.0081 0.067 Uiso calc R 1 . .
C C7 -0.0265(6) -0.1908(10) -0.0809(4) 0.097(3) Uani d . 1 . .
H H7A -0.0490 -0.1214 -0.1133 0.116 Uiso calc PR 0.744(18) A 1
H H7B 0.0316 -0.1722 -0.0763 0.116 Uiso calc PR 0.744(18) A 1
H H7'A 0.0113 -0.1125 -0.0843 0.116 Uiso d PR 0.256(18) A 2
H H7'B 0.0076 -0.2734 -0.0753 0.116 Uiso d PR 0.256(18) A 2
C C8 -0.0374(9) -0.3302(15) -0.1122(7) 0.107(5) Uani d P 0.744(18) A 1
H H8A -0.0056 -0.3974 -0.0859 0.160 Uiso calc PR 0.744(18) A 1
H H8B -0.0196 -0.3289 -0.1609 0.160 Uiso calc PR 0.744(18) A 1
H H8C -0.0941 -0.3558 -0.1102 0.160 Uiso calc PR 0.744(18) A 1
C C8' -0.064(3) -0.209(4) -0.154(2) 0.112(17) Uani d P 0.256(18) A 2
H H8'1 -0.0230 -0.2402 -0.1867 0.168 Uiso calc PR 0.256(18) A 2
H H8'2 -0.0862 -0.1212 -0.1697 0.168 Uiso calc PR 0.256(18) A 2
H H8'3 -0.1070 -0.2778 -0.1514 0.168 Uiso calc PR 0.256(18) A 2
C C9 0.1496(3) 0.2789(5) 0.0522(3) 0.0341(12) Uani d . 1 . .
C C10 0.1940(3) 0.4013(5) 0.0583(3) 0.0370(12) Uani d . 1 . .
C C11 0.2348(3) 0.2449(5) 0.1388(3) 0.0405(13) Uani d . 1 . .
C C12 0.0820(4) 0.2391(5) 0.0046(3) 0.0397(12) Uani d . 1 . .
C C13 0.1883(4) 0.5381(5) 0.0228(3) 0.0444(13) Uani d . 1 . .
C C14 0.2779(4) 0.1856(6) 0.2005(3) 0.0566(17) Uani d . 1 B .
H H14A 0.3364 0.1909 0.1926 0.068 Uiso calc R 1 . .
H H14B 0.2633 0.0874 0.2057 0.068 Uiso calc R 1 . .
C C15 0.2557(7) 0.2659(11) 0.2700(5) 0.108(3) Uani d . 1 . .
H H15A 0.2523 0.3657 0.2602 0.130 Uiso calc PR 0.43(8) B 1
H H15B 0.2029 0.2348 0.2872 0.130 Uiso calc PR 0.43(8) B 1
H H15C 0.2922 0.3459 0.2735 0.130 Uiso d PR 0.57(8) B 2
H H15D 0.2006 0.3024 0.2654 0.130 Uiso d PR 0.57(8) B 2
C C16 0.320(4) 0.239(7) 0.326(2) 0.110(14) Uani d P 0.43(8) B 1
H H16A 0.3189 0.1423 0.3402 0.165 Uiso calc PR 0.43(8) B 1
H H16B 0.3094 0.2972 0.3672 0.165 Uiso calc PR 0.43(8) B 1
H H16C 0.3732 0.2616 0.3075 0.165 Uiso calc PR 0.43(8) B 1
C C16' 0.280(3) 0.190(4) 0.3375(17) 0.109(10) Uani d P 0.57(8) B 2
H H16D 0.3303 0.1399 0.3295 0.163 Uiso calc PR 0.57(8) B 2
H H16E 0.2381 0.1259 0.3510 0.163 Uiso calc PR 0.57(8) B 2
H H16F 0.2885 0.2577 0.3750 0.163 Uiso calc PR 0.57(8) B 2
C C17 0.3560(4) 0.6586(6) 0.1975(3) 0.0492(15) Uani d . 1 . .
H H17 0.3177 0.7118 0.1728 0.059 Uiso calc R 1 . .
C C18 0.3694(6) 0.8590(7) 0.2739(4) 0.084(3) Uani d . 1 . .
H H18A 0.3338 0.8985 0.2386 0.125 Uiso calc R 1 . .
H H18B 0.4181 0.9150 0.2774 0.125 Uiso calc R 1 . .
H H18C 0.3421 0.8577 0.3192 0.125 Uiso calc R 1 . .
C C19 0.4482(5) 0.6426(9) 0.2966(4) 0.080(2) Uani d . 1 . .
H H19A 0.4647 0.7008 0.3358 0.120 Uiso calc R 1 . .
H H19B 0.4952 0.6183 0.2685 0.120 Uiso calc R 1 . .
H H19C 0.4232 0.5585 0.3145 0.120 Uiso calc R 1 . .
C C20 0.3618(4) 0.1489(6) 0.9896(3) 0.0545(16) Uani d . 1 . .
H H20 0.4026 0.2009 1.0119 0.065 Uiso calc R 1 . .
C C21 0.3507(6) 0.3432(7) 0.9072(4) 0.083(3) Uani d . 1 . .
H H21A 0.3884 0.3854 0.9401 0.125 Uiso calc R 1 . .
H H21B 0.3027 0.4007 0.9034 0.125 Uiso calc R 1 . .
H H21C 0.3761 0.3349 0.8613 0.125 Uiso calc R 1 . .
C C22 0.2656(5) 0.1276(8) 0.8942(4) 0.076(2) Uani d . 1 . .
H H22A 0.2694 0.0294 0.9052 0.113 Uiso calc R 1 . .
H H22B 0.2734 0.1412 0.8440 0.113 Uiso calc R 1 . .
H H22C 0.2126 0.1618 0.9077 0.113 Uiso calc R 1 . .
H H1 0.115(4) -0.456(7) 0.222(3) 0.050(16) Uiso d . 1 . .

loop_
_atom_site_aniso_label
_atom_site_aniso_U_11
_atom_site_aniso_U_22
_atom_site_aniso_U_33
_atom_site_aniso_U_12
_atom_site_aniso_U_13
_atom_site_aniso_U_23
Ni1 0.0388(3) 0.0225(3) 0.0473(3) -0.0047(2) -0.0047(3) 0.0025(2)
N1 0.036(2) 0.032(2) 0.044(3) -0.0005(18) -0.006(2) 0.005(2)
N2 0.040(3) 0.027(2) 0.055(3) -0.007(2) -0.001(2) -0.0057(19)
N3 0.039(2) 0.0246(19) 0.046(2) -0.0044(18) -0.004(2) -0.001(2)
N4 0.040(3) 0.030(2) 0.048(3) -0.010(2) 0.002(2) -0.0043(19)
N5 0.050(3) 0.040(3) 0.059(3) -0.004(2) 0.007(3) -0.009(2)
N6 0.051(3) 0.043(3) 0.057(3) -0.003(2) 0.001(3) 0.004(2)
O1 0.052(2) 0.030(2) 0.058(2) -0.0088(18) -0.014(2) 0.0028(19)
O2 0.065(3) 0.045(2) 0.056(2) 0.000(2) -0.020(2) 0.0156(19)
O3 0.067(3) 0.039(2) 0.066(3) -0.002(2) -0.004(3) 0.016(2)
O4 0.054(3) 0.028(2) 0.095(4) -0.0086(19) 0.011(2) 0.006(2)
O5 0.049(2) 0.033(2) 0.059(2) -0.0060(17) -0.013(2) 0.0011(19)
O6 0.062(3) 0.046(2) 0.051(2) -0.001(2) -0.012(2) 0.0124(19)
O7 0.068(3) 0.043(2) 0.069(3) -0.002(2) -0.002(3) 0.020(2)
O8 0.056(3) 0.028(2) 0.086(3) -0.0050(19) 0.002(2) 0.008(2)
O9 0.043(2) 0.053(3) 0.080(3) -0.0041(19) -0.005(2) -0.016(2)
O10 0.048(3) 0.048(2) 0.088(3) -0.0001(19) -0.007(2) 0.023(2)
O1W 0.049(2) 0.032(2) 0.066(3) -0.0044(18) 0.006(2) -0.0012(18)
O2W 0.053(3) 0.0281(19) 0.065(3) -0.0043(18) 0.003(2) -0.0001(18)
C1 0.037(3) 0.029(3) 0.039(3) -0.002(2) -0.001(3) 0.006(2)
C2 0.033(3) 0.027(2) 0.043(3) 0.001(2) 0.009(2) 0.002(2)
C3 0.041(3) 0.027(3) 0.049(3) 0.000(2) -0.003(3) 0.001(2)
C4 0.042(4) 0.036(3) 0.046(3) 0.000(3) -0.005(3) 0.003(3)
C5 0.054(4) 0.029(3) 0.058(4) 0.001(3) 0.013(3) 0.006(3)
C6 0.057(4) 0.048(3) 0.062(4) -0.010(3) -0.014(3) 0.007(3)
C7 0.111(7) 0.105(7) 0.074(6) 0.009(5) -0.011(5) 0.011(5)
C8 0.118(11) 0.112(11) 0.090(9) 0.029(8) -0.025(8) -0.022(8)
C8' 0.14(4) 0.10(3) 0.10(3) 0.01(3) -0.03(3) 0.00(2)
C9 0.035(3) 0.026(3) 0.041(3) -0.002(2) 0.004(2) -0.003(2)
C10 0.039(3) 0.027(3) 0.044(3) 0.000(2) 0.002(3) -0.002(2)
C11 0.042(4) 0.033(3) 0.046(3) -0.002(2) -0.004(3) -0.004(3)
C12 0.043(3) 0.031(3) 0.045(3) 0.004(3) 0.001(3) -0.002(3)
C13 0.040(3) 0.033(3) 0.061(4) 0.002(3) 0.010(3) 0.004(3)
C14 0.065(4) 0.042(3) 0.063(4) -0.009(3) -0.016(3) 0.010(3)
C15 0.124(8) 0.124(8) 0.077(6) 0.011(7) -0.019(6) 0.022(6)
C16 0.13(3) 0.12(3) 0.081(18) 0.00(2) -0.03(2) 0.026(18)
C16' 0.13(3) 0.11(2) 0.081(14) -0.005(15) -0.005(16) 0.001(13)
C17 0.041(3) 0.041(3) 0.066(4) 0.005(3) 0.001(3) -0.001(3)
C18 0.119(7) 0.047(4) 0.084(5) 0.002(4) 0.009(5) -0.012(4)
C19 0.071(5) 0.092(6) 0.078(5) 0.013(5) 0.000(5) -0.021(4)
C20 0.039(3) 0.057(4) 0.068(4) 0.003(3) -0.006(3) 0.001(3)
C21 0.119(8) 0.051(4) 0.081(5) -0.008(4) 0.009(5) 0.018(4)
C22 0.080(5) 0.093(5) 0.054(4) -0.027(4) -0.014(4) 0.021(4)

loop_
_atom_type_symbol
_atom_type_description
_atom_type_scat_dispersion_real
_atom_type_scat_dispersion_imag
_atom_type_scat_source
C C 0.0033 0.0016 'International Tables Vol C Tables 4.2.6.8 and 6.1.1.4'
H H 0.0000 0.0000 'International Tables Vol C Tables 4.2.6.8 and 6.1.1.4'
N N 0.0061 0.0033 'International Tables Vol C Tables 4.2.6.8 and 6.1.1.4'
O O 0.0106 0.0060 'International Tables Vol C Tables 4.2.6.8 and 6.1.1.4'
Ni Ni 0.3393 1.1124 'International Tables Vol C Tables 4.2.6.8 and 6.1.1.4'

loop_
_geom_angle_atom_site_label_1
_geom_angle_atom_site_label_2
_geom_angle_atom_site_label_3
_geom_angle_site_symmetry_1
_geom_angle_site_symmetry_3
_geom_angle
_geom_angle_publ_flag
N1 Ni1 N3 . . 179.6(2) ?
N1 Ni1 O1W . . 88.90(16) ?
N3 Ni1 O1W . . 91.00(16) ?
N1 Ni1 O2W . . 90.96(16) ?
N3 Ni1 O2W . . 89.13(16) ?
O1W Ni1 O2W . . 179.68(18) ?
N1 Ni1 O1 . . 80.44(15) ?
N3 Ni1 O1 . . 99.99(16) ?
O1W Ni1 O1 . . 88.97(14) ?
O2W Ni1 O1 . . 90.72(16) ?
N1 Ni1 O5 . . 99.23(15) ?
N3 Ni1 O5 . . 80.33(15) ?
O1W Ni1 O5 . . 90.31(16) ?
O2W Ni1 O5 . . 90.00(15) ?
O1 Ni1 O5 . . 179.21(17) ?
C3 N1 C1 . . 106.1(4) ?
C3 N1 Ni1 . . 143.2(4) ?
C1 N1 Ni1 . . 110.7(3) ?
C3 N2 C2 . . 108.9(4) ?
C3 N2 H2 . . 125.6 ?
C2 N2 H2 . . 125.6 ?
C11 N3 C9 . . 106.7(4) ?
C11 N3 Ni1 . . 142.7(4) ?
C9 N3 Ni1 . . 110.6(3) ?
C11 N4 C10 . . 108.7(4) ?
C11 N4 H4 . . 125.6 ?
C10 N4 H4 . . 125.6 ?
C17 N5 C19 . . 122.1(5) ?
C17 N5 C18 . . 119.5(6) ?
C19 N5 C18 . . 118.4(6) ?
C20 N6 C22 . . 120.8(5) ?
C20 N6 C21 . . 121.3(6) ?
C22 N6 C21 . . 117.9(6) ?
C4 O1 Ni1 . . 114.2(3) ?
C4 O2 H1 . . 111(2) ?
C5 O3 H1 . . 113(3) ?
C12 O5 Ni1 . . 114.0(4) ?
C13 O7 H7 . . 109.5 ?
Ni1 O1W H1W . . 112.5 ?
Ni1 O1W H2W . . 125.5 ?
H1W O1W H2W . . 109.5 ?
Ni1 O2W H3W . . 105.4 ?
Ni1 O2W H4W . . 106.7 ?
H3W O2W H4W . . 108.3 ?
C2 C1 N1 . . 109.5(5) ?
C2 C1 C4 . . 132.8(5) ?
N1 C1 C4 . . 117.7(4) ?
N2 C2 C1 . . 105.4(4) ?
N2 C2 C5 . . 122.6(5) ?
C1 C2 C5 . . 131.9(5) ?
N1 C3 N2 . . 110.2(5) ?
N1 C3 C6 . . 124.9(5) ?
N2 C3 C6 . . 124.9(5) ?
O1 C4 O2 . . 124.6(5) ?
O1 C4 C1 . . 116.9(5) ?
O2 C4 C1 . . 118.4(5) ?
O4 C5 O3 . . 123.9(5) ?
O4 C5 C2 . . 119.6(6) ?
O3 C5 C2 . . 116.5(5) ?
C3 C6 C7 . . 112.9(6) ?
C3 C6 H6A . . 109.0 ?
C7 C6 H6A . . 109.0 ?
C3 C6 H6B . . 109.0 ?
C7 C6 H6B . . 109.0 ?
H6A C6 H6B . . 107.8 ?
C8 C7 C6 . . 114.1(9) ?
C8' C7 C6 . . 130.5(19) ?
C8 C7 H7A . . 108.7 ?
C6 C7 H7A . . 108.7 ?
C8 C7 H7B . . 108.7 ?
C8' C7 H7B . . 120.0 ?
C6 C7 H7B . . 108.7 ?
H7A C7 H7B . . 107.6 ?
C8' C7 H7'A . . 106.8 ?
C6 C7 H7'A . . 104.3 ?
C8' C7 H7'B . . 103.8 ?
C6 C7 H7'B . . 104.0 ?
H7A C7 H7'B . . 147.0 ?
H7'A C7 H7'B . . 105.4 ?
C7 C8 H8A . . 109.5 ?
C7 C8 H8B . . 109.5 ?
C7 C8 H8C . . 109.5 ?
C7 C8' H8'1 . . 109.5 ?
C7 C8' H8'2 . . 109.5 ?
H8'1 C8' H8'2 . . 109.5 ?
C7 C8' H8'3 . . 109.5 ?
H8'1 C8' H8'3 . . 109.5 ?
H8'2 C8' H8'3 . . 109.5 ?
N3 C9 C10 . . 110.0(5) ?
N3 C9 C12 . . 118.2(4) ?
C10 C9 C12 . . 131.7(5) ?
C9 C10 N4 . . 104.4(4) ?
C9 C10 C13 . . 132.8(5) ?
N4 C10 C13 . . 122.6(5) ?
N3 C11 N4 . . 110.2(5) ?
N3 C11 C14 . . 126.3(5) ?
N4 C11 C14 . . 123.4(5) ?
O5 C12 O6 . . 124.2(5) ?
O5 C12 C9 . . 116.8(5) ?
O6 C12 C9 . . 119.0(5) ?
O8 C13 O7 . . 124.1(5) ?
O8 C13 C10 . . 119.8(5) ?
O7 C13 C10 . . 116.1(5) ?
C11 C14 C15 . . 111.1(5) ?
C11 C14 H14A . . 109.4 ?
C15 C14 H14A . . 109.4 ?
C11 C14 H14B . . 109.4 ?
C15 C14 H14B . . 109.4 ?
H14A C14 H14B . . 108.0 ?
C16' C15 C14 . . 114.0(14) ?
C16 C15 C14 . . 109.9(19) ?
C16' C15 H15A . . 129.8 ?
C16 C15 H15A . . 109.7 ?
C14 C15 H15A . . 109.7 ?
C16 C15 H15B . . 109.7 ?
C14 C15 H15B . . 109.7 ?
H15A C15 H15B . . 108.2 ?
C16' C15 H15C . . 98.8 ?
C14 C15 H15C . . 107.5 ?
C16' C15 H15D . . 119.5 ?
C14 C15 H15D . . 108.6 ?
H15C C15 H15D . . 107.2 ?
C15 C16 H16A . . 109.5 ?
C15 C16 H16B . . 109.5 ?
C15 C16 H16C . . 109.5 ?
C15 C16' H16D . . 109.5 ?
C15 C16' H16E . . 109.5 ?
H16D C16' H16E . . 109.5 ?
C15 C16' H16F . . 109.5 ?
H16D C16' H16F . . 109.5 ?
H16E C16' H16F . . 109.5 ?
O9 C17 N5 . . 124.7(6) ?
O9 C17 H17 . . 117.7 ?
N5 C17 H17 . . 117.7 ?
N5 C18 H18A . . 109.5 ?
N5 C18 H18B . . 109.5 ?
H18A C18 H18B . . 109.5 ?
N5 C18 H18C . . 109.5 ?
H18A C18 H18C . . 109.5 ?
H18B C18 H18C . . 109.5 ?
N5 C19 H19A . . 109.5 ?
N5 C19 H19B . . 109.5 ?
H19A C19 H19B . . 109.5 ?
N5 C19 H19C . . 109.5 ?
H19A C19 H19C . . 109.5 ?
H19B C19 H19C . . 109.5 ?
O10 C20 N6 . . 125.2(6) ?
O10 C20 H20 . . 117.4 ?
N6 C20 H20 . . 117.4 ?
N6 C21 H21A . . 109.5 ?
N6 C21 H21B . . 109.5 ?
H21A C21 H21B . . 109.5 ?
N6 C21 H21C . . 109.5 ?
H21A C21 H21C . . 109.5 ?
H21B C21 H21C . . 109.5 ?
N6 C22 H22A . . 109.5 ?
N6 C22 H22B . . 109.5 ?
H22A C22 H22B . . 109.5 ?
N6 C22 H22C . . 109.5 ?
H22A C22 H22C . . 109.5 ?
H22B C22 H22C . . 109.5 ?

loop_
_geom_bond_atom_site_label_1
_geom_bond_atom_site_label_2
_geom_bond_site_symmetry_2
_geom_bond_distance
_geom_bond_publ_flag
Ni1 N1 . 2.059(4) ?
Ni1 N3 . 2.059(4) ?
Ni1 O1W . 2.079(4) ?
Ni1 O2W . 2.080(4) ?
Ni1 O1 . 2.104(4) ?
Ni1 O5 . 2.109(4) ?
N1 C3 . 1.321(7) ?
N1 C1 . 1.379(6) ?
N2 C3 . 1.349(7) ?
N2 C2 . 1.357(7) ?
N2 H2 . 0.8600 ?
N3 C11 . 1.331(7) ?
N3 C9 . 1.371(6) ?
N4 C11 . 1.345(6) ?
N4 C10 . 1.391(7) ?
N4 H4 . 0.8600 ?
N5 C17 . 1.321(8) ?
N5 C19 . 1.420(9) ?
N5 C18 . 1.454(8) ?
N6 C20 . 1.307(7) ?
N6 C22 . 1.443(8) ?
N6 C21 . 1.466(8) ?
O1 C4 . 1.259(6) ?
O2 C4 . 1.265(6) ?
O3 C5 . 1.300(7) ?
O3 H1 . 1.05(6) ?
O4 C5 . 1.226(7) ?
O5 C12 . 1.258(6) ?
O6 C12 . 1.263(6) ?
O7 C13 . 1.281(7) ?
O7 H7 . 0.8200 ?
O8 C13 . 1.229(7) ?
O9 C17 . 1.228(6) ?
O10 C20 . 1.230(7) ?
O1W H1W . 0.8500 ?
O1W H2W . 0.8500 ?
O2W H3W . 0.8501 ?
O2W H4W . 0.8500 ?
C1 C2 . 1.370(7) ?
C1 C4 . 1.474(8) ?
C2 C5 . 1.471(7) ?
C3 C6 . 1.487(7) ?
C6 C7 . 1.555(10) ?
C6 H6A . 0.9700 ?
C6 H6B . 0.9700 ?
C7 C8 . 1.463(14) ?
C7 C8' . 1.51(4) ?
C7 H7A . 0.9700 ?
C7 H7B . 0.9700 ?
C7 H7'A . 0.9700 ?
C7 H7'B . 0.9700 ?
C8 H7'B . 1.1455 ?
C8 H8A . 0.9600 ?
C8 H8B . 0.9600 ?
C8 H8C . 0.9600 ?
C8' H8'1 . 0.9600 ?
C8' H8'2 . 0.9600 ?
C8' H8'3 . 0.9600 ?
C9 C10 . 1.378(7) ?
C9 C12 . 1.471(8) ?
C10 C13 . 1.467(7) ?
C11 C14 . 1.468(8) ?
C14 C15 . 1.555(11) ?
C14 H14A . 0.9700 ?
C14 H14B . 0.9700 ?
C15 C16' . 1.51(3) ?
C15 C16 . 1.52(4) ?
C15 H15A . 0.9700 ?
C15 H15B . 0.9700 ?
C15 H15C . 0.9700 ?
C15 H15D . 0.9700 ?
C16 H16A . 0.9600 ?
C16 H16B . 0.9600 ?
C16 H16C . 0.9600 ?
C16' H16D . 0.9600 ?
C16' H16E . 0.9600 ?
C16' H16F . 0.9600 ?
C17 H17 . 0.9300 ?
C18 H18A . 0.9600 ?
C18 H18B . 0.9600 ?
C18 H18C . 0.9600 ?
C19 H19A . 0.9600 ?
C19 H19B . 0.9600 ?
C19 H19C . 0.9600 ?
C20 H20 . 0.9300 ?
C21 H21A . 0.9600 ?
C21 H21B . 0.9600 ?
C21 H21C . 0.9600 ?
C22 H22A . 0.9600 ?
C22 H22B . 0.9600 ?
C22 H22C . 0.9600 ?

loop_
_geom_hbond_atom_site_label_D
_geom_hbond_atom_site_label_H
_geom_hbond_atom_site_label_A
_geom_hbond_site_symmetry_A
_geom_hbond_distance_DH
_geom_hbond_distance_HA
_geom_hbond_distance_DA
_geom_hbond_angle_DHA
_geom_hbond_publ_flag
O3 H1 O2 . 1.05(6) 1.42(6) 2.474(6) 176(5) y
O7 H7 O6 . 0.82 1.67 2.479(6) 169 y
N2 H2 O10 3_444 0.86 1.93 2.780(6) 170.9 y
N4 H4 O9 . 0.86 1.94 2.788(6) 170.7 y
O1W H1W O8 1_545 0.85 1.96 2.782(5) 162 y
O1W H2W O10 1_554 0.85 1.92 2.757(6) 168 y
O2W H3W O4 1_565 0.85 1.96 2.794(5) 166 y
O2W H4W O9 3_455 0.85 1.98 2.800(6) 163 y
